data_1542093
loop_
_publ_author_name
'Stomberg, R.'

_publ_section_title
;
 The crystal structure of potassiumdiperoxotricyanochromate(IV), K3 (Cr
 (O2)2 (C N)3)
;
_journal_name_full 'Arkiv foer Kemi'
_journal_page_first 401
_journal_page_last 430
_journal_volume 23
_journal_year 1965
_chemical_formula_sum 'C3 Cr K3 N3 O4'
_chemical_name_systematic 'K3 (Cr (O2)2 (C N)3)'
_space_group_IT_number 13
_symmetry_space_group_name_Hall '-P 2ya'
_symmetry_space_group_name_H-M 'P 1 2/a 1'
_cell_angle_alpha 90
_cell_angle_beta 111.12
_cell_angle_gamma 90
_cell_formula_units_Z 4
_cell_length_a 11.526
_cell_length_b 7.628
_cell_length_c 12.108
_cell_volume 993.032
_citation_journal_id_ASTM ARKEAD
_cod_data_source_file Stomberg_ARKEAD_1965_682.cif
_cod_data_source_block C3Cr1K3N3O4
_cod_original_cell_volume 993.0319
_cod_original_sg_symbol_Hall '-P 2yc (z,y,-x)'
_cod_original_formula_sum 'C3 Cr1 K3 N3 O4'
_cod_database_code 1542093

loop_
_symmetry_equiv_pos_as_xyz
x,y,z
-x+1/2,y,-z
-x,-y,-z
x-1/2,-y,z

loop_
_atom_site_label
_atom_site_type_symbol
_atom_site_fract_x
_atom_site_fract_y
_atom_site_fract_z
_atom_site_occupancy
_atom_site_U_iso_or_equiv
K2 K+1 0.25 0.5904 0.5 1 0.0
Cr1 Cr+4 0.0294 0.2349 0.2199 1 0.0
K3 K+1 0.1697 0.6475 0.1259 1 0.0
O3 O-1 0.1826 0.355 0.2891 1 0.0
C3 C+2 0.9459 0.4773 0.1616 1 0.0
K4 K+1 0.3822 0.141 0.3244 1 0.0
N3 N-3 0.9005 0.6098 0.1253 1 0.0
N1 N-3 0.9733 0.284 0.4577 1 0.0
K1 K+1 0.25 0.1286 0 1 0.0
O2 O-1 0.9319 0.132 0.0764 1 0.0
C1 C+2 0.9947 0.2704 0.3753 1 0.0
O4 O-1 0.1608 0.2948 0.1695 1 0.0
C2 C+2 0.1156 0.9938 0.286 1 0.0
O1 O-1 0.8705 0.1253 0.1609 1 0.0
N2 N-3 0.1632 0.8629 0.3231 1 0.0
